data_2234742
loop_
_publ_author_name
'S\"anger, Inge'
'Lerner, Hans-Wolfram'
'Sinke, Tanja'
'Bolte, Michael'

_publ_section_title
;
 Iodido(tri-<i>tert</i>-butylphosphane-\k<i>P</i>)gold(I)
;
_journal_coeditor_code NG5264
_journal_issue 5
_journal_name_full 'Acta Crystallographica Section E'
_journal_page_first m708
_journal_paper_doi 10.1107/S1600536812018569
_journal_volume 68
_journal_year 2012
_chemical_formula_iupac '[Au I (C12 H27 P)]'
_chemical_formula_moiety 'C12 H27 Au I P'
_chemical_formula_sum 'C12 H27 Au I P'
_chemical_formula_weight 526.17
_chemical_name_systematic
;
Iodido(tri-<i>tert</i>-butylphosphane-\k<i>P</i>)gold(I)
;
_space_group_IT_number 2
_symmetry_cell_setting triclinic
_symmetry_space_group_name_Hall '-P 1'
_symmetry_space_group_name_H-M 'P -1'
_atom_sites_solution_hydrogens geom
_atom_sites_solution_primary direct
_atom_sites_solution_secondary difmap
_audit_creation_method SHELXL-97
_cell_angle_alpha 85.325(12)
_cell_angle_beta 72.840(12)
_cell_angle_gamma 80.411(12)
_cell_formula_units_Z 2
_cell_length_a 7.8198(11)
_cell_length_b 8.9417(13)
_cell_length_c 12.3507(19)
_cell_measurement_reflns_used 39755
_cell_measurement_temperature 173(2)
_cell_measurement_theta_max 28.0
_cell_measurement_theta_min 3.3
_cell_volume 813.1(2)
_computing_cell_refinement 'X-AREA (Stoe & Cie, 2001)'
_computing_data_collection 'X-AREA (Stoe & Cie, 2001)'
_computing_data_reduction 'X-AREA (Stoe & Cie, 2001)'
_computing_molecular_graphics 'XP in SHELXTL (Sheldrick, 2008)'
_computing_publication_material 'SHELXL97 (Sheldrick, 2008)'
_computing_structure_refinement 'SHELXL97 (Sheldrick, 2008)'
_computing_structure_solution 'SHELXS97 (Sheldrick, 2008)'
_diffrn_ambient_temperature 173(2)
_diffrn_measured_fraction_theta_full 0.997
_diffrn_measured_fraction_theta_max 0.988
_diffrn_measurement_device_type 'Stoe IPDS-II two-circle'
_diffrn_measurement_method \w
_diffrn_radiation_monochromator 'Genix 3D multilayer optics'
_diffrn_radiation_source 'Genix 3D I\mS microfocus X-ray source'
_diffrn_radiation_type MoK\a
_diffrn_radiation_wavelength 0.71073
_diffrn_reflns_av_R_equivalents 0.0948
_diffrn_reflns_av_sigmaI/netI 0.0534
_diffrn_reflns_limit_h_max 10
_diffrn_reflns_limit_h_min -10
_diffrn_reflns_limit_k_max 11
_diffrn_reflns_limit_k_min -11
_diffrn_reflns_limit_l_max 15
_diffrn_reflns_limit_l_min -16
_diffrn_reflns_number 16028
_diffrn_reflns_theta_full 25.00
_diffrn_reflns_theta_max 27.66
_diffrn_reflns_theta_min 3.32
_diffrn_standards_number 0
_exptl_absorpt_coefficient_mu 11.018
_exptl_absorpt_correction_T_max 0.2888
_exptl_absorpt_correction_T_min 0.2286
_exptl_absorpt_correction_type multi-scan
_exptl_absorpt_process_details '(MULABS; Spek, 2009; Blessing, 1995)'
_exptl_crystal_colour colourless
_exptl_crystal_density_diffrn 2.149
_exptl_crystal_density_method 'not measured'
_exptl_crystal_description block
_exptl_crystal_F_000 492
_exptl_crystal_size_max 0.19
_exptl_crystal_size_mid 0.17
_exptl_crystal_size_min 0.15
_refine_diff_density_max 2.296
_refine_diff_density_min -2.562
_refine_ls_extinction_method none
_refine_ls_goodness_of_fit_ref 1.109
_refine_ls_hydrogen_treatment constr
_refine_ls_matrix_type full
_refine_ls_number_parameters 136
_refine_ls_number_reflns 3761
_refine_ls_number_restraints 0
_refine_ls_restrained_S_all 1.109
_refine_ls_R_factor_all 0.0391
_refine_ls_R_factor_gt 0.0375
_refine_ls_shift/su_max 0.001
_refine_ls_shift/su_mean 0.000
_refine_ls_structure_factor_coef Fsqd
_refine_ls_weighting_details 'calc w=1/[\s^2^(Fo^2^)+(0.0492P)^2^+0.9212P] where P=(Fo^2^+2Fc^2^)/3'
_refine_ls_weighting_scheme calc
_refine_ls_wR_factor_gt 0.0950
_refine_ls_wR_factor_ref 0.0964
_reflns_number_gt 3615
_reflns_number_total 3761
_reflns_threshold_expression I>2\s(I)
_cod_data_source_file ng5264.cif
_cod_data_source_block I
_cod_database_code 2234742
_cod_database_fobs_code 2234742

loop_
_symmetry_equiv_pos_as_xyz
'x, y, z'
'-x, -y, -z'

loop_
_atom_site_type_symbol
_atom_site_label
_atom_site_fract_x
_atom_site_fract_y
_atom_site_fract_z
_atom_site_U_iso_or_equiv
_atom_site_adp_type
_atom_site_calc_flag
_atom_site_refinement_flags
_atom_site_occupancy
_atom_site_symmetry_multiplicity
Au Au1 0.89137(2) 0.02882(2) 0.290901(16) 0.03077(9) Uani d . 1 1
I I1 1.10032(6) -0.20111(4) 0.34174(4) 0.04174(12) Uani d . 1 1
P P1 0.70393(18) 0.22883(15) 0.24297(11) 0.0274(3) Uani d . 1 1
C C1 0.4772(7) 0.2434(6) 0.3541(5) 0.0321(10) Uani d . 1 1
C C2 0.6803(8) 0.1940(7) 0.0984(5) 0.0388(12) Uani d . 1 1
C C3 0.8073(7) 0.4076(6) 0.2365(5) 0.0353(11) Uani d . 1 1
C C11 0.3543(8) 0.3980(6) 0.3512(5) 0.0376(12) Uani d . 1 1
H H11A 0.4167 0.4800 0.3611 0.056 Uiso calc R 1 1
H H11B 0.2411 0.3986 0.4126 0.056 Uiso calc R 1 1
H H11C 0.3272 0.4130 0.2781 0.056 Uiso calc R 1 1
C C12 0.3772(8) 0.1166(7) 0.3382(5) 0.0400(12) Uani d . 1 1
H H12A 0.4539 0.0183 0.3394 0.060 Uiso calc R 1 1
H H12B 0.3498 0.1329 0.2653 0.060 Uiso calc R 1 1
H H12C 0.2642 0.1177 0.3997 0.060 Uiso calc R 1 1
C C13 0.5073(8) 0.2136(6) 0.4724(5) 0.0365(12) Uani d . 1 1
H H13A 0.5857 0.1162 0.4739 0.055 Uiso calc R 1 1
H H13B 0.3905 0.2104 0.5298 0.055 Uiso calc R 1 1
H H13C 0.5647 0.2951 0.4887 0.055 Uiso calc R 1 1
C C21 0.6591(10) 0.0242(7) 0.0937(6) 0.0486(15) Uani d . 1 1
H H21A 0.7595 -0.0414 0.1138 0.073 Uiso calc R 1 1
H H21B 0.6603 0.0028 0.0169 0.073 Uiso calc R 1 1
H H21C 0.5442 0.0046 0.1475 0.073 Uiso calc R 1 1
C C22 0.5239(10) 0.2946(8) 0.0668(6) 0.0487(14) Uani d . 1 1
H H22A 0.4102 0.2819 0.1247 0.073 Uiso calc R 1 1
H H22B 0.5182 0.2657 -0.0068 0.073 Uiso calc R 1 1
H H22C 0.5426 0.4009 0.0621 0.073 Uiso calc R 1 1
C C23 0.8575(10) 0.2151(9) 0.0076(5) 0.0547(17) Uani d . 1 1
H H23A 0.9589 0.1506 0.0274 0.082 Uiso calc R 1 1
H H23B 0.8753 0.3216 0.0034 0.082 Uiso calc R 1 1
H H23C 0.8516 0.1868 -0.0661 0.082 Uiso calc R 1 1
C C31 1.0123(8) 0.3756(8) 0.1775(6) 0.0461(14) Uani d . 1 1
H H31A 1.0668 0.2878 0.2152 0.069 Uiso calc R 1 1
H H31B 1.0678 0.4645 0.1822 0.069 Uiso calc R 1 1
H H31C 1.0327 0.3542 0.0978 0.069 Uiso calc R 1 1
C C32 0.7902(9) 0.4473(7) 0.3588(5) 0.0412(13) Uani d . 1 1
H H32A 0.6619 0.4691 0.4013 0.062 Uiso calc R 1 1
H H32B 0.8485 0.5366 0.3573 0.062 Uiso calc R 1 1
H H32C 0.8492 0.3612 0.3957 0.062 Uiso calc R 1 1
C C33 0.7229(9) 0.5455(7) 0.1780(6) 0.0475(15) Uani d . 1 1
H H33A 0.5926 0.5665 0.2157 0.071 Uiso calc R 1 1
H H33B 0.7427 0.5244 0.0982 0.071 Uiso calc R 1 1
H H33C 0.7793 0.6339 0.1826 0.071 Uiso calc R 1 1

loop_
_atom_site_aniso_label
_atom_site_aniso_U_11
_atom_site_aniso_U_22
_atom_site_aniso_U_33
_atom_site_aniso_U_12
_atom_site_aniso_U_13
_atom_site_aniso_U_23
Au1 0.03084(14) 0.02475(13) 0.03615(14) -0.00018(9) -0.01127(9) 0.00028(9)
I1 0.0430(2) 0.02648(19) 0.0591(3) 0.00003(15) -0.02362(19) 0.00232(17)
P1 0.0271(6) 0.0246(6) 0.0288(6) -0.0015(5) -0.0069(5) -0.0001(5)
C1 0.028(2) 0.024(2) 0.039(3) -0.0002(18) -0.004(2) -0.002(2)
C2 0.041(3) 0.040(3) 0.035(3) 0.001(2) -0.013(2) -0.002(2)
C3 0.033(3) 0.032(3) 0.041(3) -0.008(2) -0.012(2) 0.007(2)
C11 0.030(3) 0.029(2) 0.048(3) 0.004(2) -0.007(2) 0.000(2)
C12 0.041(3) 0.038(3) 0.043(3) -0.013(2) -0.013(2) 0.004(2)
C13 0.044(3) 0.031(3) 0.031(3) -0.006(2) -0.006(2) 0.003(2)
C21 0.057(4) 0.047(3) 0.049(3) 0.004(3) -0.029(3) -0.018(3)
C22 0.051(4) 0.049(3) 0.046(3) 0.004(3) -0.020(3) 0.002(3)
C23 0.056(4) 0.066(4) 0.031(3) -0.001(3) 0.000(3) -0.001(3)
C31 0.033(3) 0.051(3) 0.053(4) -0.013(3) -0.010(3) 0.012(3)
C32 0.051(3) 0.033(3) 0.046(3) -0.014(2) -0.018(3) -0.002(2)
C33 0.045(3) 0.033(3) 0.060(4) -0.005(2) -0.013(3) 0.014(3)

loop_
_atom_type_symbol
_atom_type_description
_atom_type_scat_dispersion_real
_atom_type_scat_dispersion_imag
_atom_type_scat_source
C C 0.0033 0.0016 'International Tables Vol C Tables 4.2.6.8 and 6.1.1.4'
H H 0.0000 0.0000 'International Tables Vol C Tables 4.2.6.8 and 6.1.1.4'
Au Au -2.0133 8.8022 'International Tables Vol C Tables 4.2.6.8 and 6.1.1.4'
I I -0.4742 1.8119 'International Tables Vol C Tables 4.2.6.8 and 6.1.1.4'
P P 0.1023 0.0942 'International Tables Vol C Tables 4.2.6.8 and 6.1.1.4'

loop_
_geom_angle_atom_site_label_1
_geom_angle_atom_site_label_2
_geom_angle_atom_site_label_3
_geom_angle
P1 Au1 I1 178.52(3)
C1 P1 C3 110.4(2)
C1 P1 C2 110.7(3)
C3 P1 C2 110.2(3)
C1 P1 Au1 108.63(17)
C3 P1 Au1 108.65(18)
C2 P1 Au1 108.20(19)
C12 C1 C13 106.2(4)
C12 C1 C11 108.7(5)
C13 C1 C11 109.6(4)
C12 C1 P1 109.0(4)
C13 C1 P1 109.1(4)
C11 C1 P1 114.0(4)
C22 C2 C23 109.0(5)
C22 C2 C21 109.0(5)
C23 C2 C21 105.5(6)
C22 C2 P1 115.0(4)
C23 C2 P1 108.8(4)
C21 C2 P1 109.1(4)
C33 C3 C31 109.3(5)
C33 C3 C32 109.0(5)
C31 C3 C32 105.3(5)
C33 C3 P1 115.0(4)
C31 C3 P1 109.6(4)
C32 C3 P1 108.1(4)
C1 C11 H11A 109.5
C1 C11 H11B 109.5
H11A C11 H11B 109.5
C1 C11 H11C 109.5
H11A C11 H11C 109.5
H11B C11 H11C 109.5
C1 C12 H12A 109.5
C1 C12 H12B 109.5
H12A C12 H12B 109.5
C1 C12 H12C 109.5
H12A C12 H12C 109.5
H12B C12 H12C 109.5
C1 C13 H13A 109.5
C1 C13 H13B 109.5
H13A C13 H13B 109.5
C1 C13 H13C 109.5
H13A C13 H13C 109.5
H13B C13 H13C 109.5
C2 C21 H21A 109.5
C2 C21 H21B 109.5
H21A C21 H21B 109.5
C2 C21 H21C 109.5
H21A C21 H21C 109.5
H21B C21 H21C 109.5
C2 C22 H22A 109.5
C2 C22 H22B 109.5
H22A C22 H22B 109.5
C2 C22 H22C 109.5
H22A C22 H22C 109.5
H22B C22 H22C 109.5
C2 C23 H23A 109.5
C2 C23 H23B 109.5
H23A C23 H23B 109.5
C2 C23 H23C 109.5
H23A C23 H23C 109.5
H23B C23 H23C 109.5
C3 C31 H31A 109.5
C3 C31 H31B 109.5
H31A C31 H31B 109.5
C3 C31 H31C 109.5
H31A C31 H31C 109.5
H31B C31 H31C 109.5
C3 C32 H32A 109.5
C3 C32 H32B 109.5
H32A C32 H32B 109.5
C3 C32 H32C 109.5
H32A C32 H32C 109.5
H32B C32 H32C 109.5
C3 C33 H33A 109.5
C3 C33 H33B 109.5
H33A C33 H33B 109.5
C3 C33 H33C 109.5
H33A C33 H33C 109.5
H33B C33 H33C 109.5

loop_
_geom_bond_atom_site_label_1
_geom_bond_atom_site_label_2
_geom_bond_distance
Au1 P1 2.2723(14)
Au1 I1 2.5626(6)
P1 C1 1.887(5)
P1 C3 1.894(5)
P1 C2 1.904(6)
C1 C12 1.535(7)
C1 C13 1.544(8)
C1 C11 1.551(7)
C2 C22 1.521(9)
C2 C23 1.533(9)
C2 C21 1.562(9)
C3 C33 1.531(8)
C3 C31 1.540(8)
C3 C32 1.543(8)
C11 H11A 0.9800
C11 H11B 0.9800
C11 H11C 0.9800
C12 H12A 0.9800
C12 H12B 0.9800
C12 H12C 0.9800
C13 H13A 0.9800
C13 H13B 0.9800
C13 H13C 0.9800
C21 H21A 0.9800
C21 H21B 0.9800
C21 H21C 0.9800
C22 H22A 0.9800
C22 H22B 0.9800
C22 H22C 0.9800
C23 H23A 0.9800
C23 H23B 0.9800
C23 H23C 0.9800
C31 H31A 0.9800
C31 H31B 0.9800
C31 H31C 0.9800
C32 H32A 0.9800
C32 H32B 0.9800
C32 H32C 0.9800
C33 H33A 0.9800
C33 H33B 0.9800
C33 H33C 0.9800

loop_
_geom_torsion_atom_site_label_1
_geom_torsion_atom_site_label_2
_geom_torsion_atom_site_label_3
_geom_torsion_atom_site_label_4
_geom_torsion
C3 P1 C1 C12 166.5(4)
C2 P1 C1 C12 44.2(5)
Au1 P1 C1 C12 -74.4(4)
C3 P1 C1 C13 -77.9(4)
C2 P1 C1 C13 159.8(3)
Au1 P1 C1 C13 41.1(4)
C3 P1 C1 C11 44.9(5)
C2 P1 C1 C11 -77.4(4)
Au1 P1 C1 C11 163.9(4)
C1 P1 C2 C22 46.0(5)
C3 P1 C2 C22 -76.4(5)
Au1 P1 C2 C22 164.9(4)
C1 P1 C2 C23 168.6(4)
C3 P1 C2 C23 46.2(5)
Au1 P1 C2 C23 -72.5(5)
C1 P1 C2 C21 -76.8(5)
C3 P1 C2 C21 160.8(4)
Au1 P1 C2 C21 42.1(4)
C1 P1 C3 C33 -75.2(5)
C2 P1 C3 C33 47.4(5)
Au1 P1 C3 C33 165.8(4)
C1 P1 C3 C31 161.1(4)
C2 P1 C3 C31 -76.3(5)
Au1 P1 C3 C31 42.1(4)
C1 P1 C3 C32 46.8(5)
C2 P1 C3 C32 169.4(4)
Au1 P1 C3 C32 -72.2(4)
